data_7030379
loop_
_publ_author_name
'Cooper, Oliver J.'
'Mills, David P.'
'Lewis, William'
'Blake, Alexander J.'
'Liddle, Stephen T.'

_publ_section_title
;
 Reactivity of the uranium(iv) carbene complex
 [U(BIPM(TMS))(Cl)(\m-Cl)2Li(THF)2] (BIPM(TMS) = {C(PPh2NSiMe3)2}) towards
 carbonyl and heteroallene substrates: metallo-Wittig, adduct formation,
 C-F bond activation, and [2 + 2]-cycloaddition reactions.
;
_journal_issue 38
_journal_name_full 'Dalton transactions (Cambridge, England : 2003)'
_journal_page_first 14275
_journal_page_last 14283
_journal_paper_doi 10.1039/c4dt00909f
_journal_volume 43
_journal_year 2014
_chemical_formula_moiety 'C62 H99 Cl4 Li2 N3 O7.50 P2 Si2 U'
_chemical_formula_sum 'C62 H99 Cl4 Li2 N3 O7.5 P2 Si2 U'
_chemical_formula_weight 1518.27
_chemical_name_systematic
; 
 ? 
;
_space_group_IT_number 2
_symmetry_cell_setting triclinic
_symmetry_space_group_name_Hall '-P 1'
_symmetry_space_group_name_H-M 'P -1'
_atom_sites_solution_hydrogens geom
_atom_sites_solution_primary direct
_atom_sites_solution_secondary difmap
_audit_creation_method SHELXL-97
_cell_angle_alpha 84.5290(10)
_cell_angle_beta 79.2790(10)
_cell_angle_gamma 68.5980(10)
_cell_formula_units_Z 2
_cell_length_a 12.9867(8)
_cell_length_b 14.3960(9)
_cell_length_c 20.5254(13)
_cell_measurement_reflns_used 16794
_cell_measurement_temperature 90(2)
_cell_measurement_theta_max 27.26
_cell_measurement_theta_min 2.12
_cell_volume 3508.8(4)
_computing_cell_refinement 'Bruker SAINT version 6.36A (Bruker, 2002)'
_computing_data_collection 'Bruker SMART version 5.625 (Bruker, 2001)'
_computing_data_reduction 'Bruker SAINT; SHELXTL (Sheldrick, 2008)'
_computing_molecular_graphics ' ? '
_computing_publication_material 'enCIFer(Allen et al.,2004);PLATON(Spek,2003)'
_computing_structure_refinement 'SHELXL97 (Sheldrick, 2008)'
_computing_structure_solution ' ? '
_diffrn_ambient_temperature 90(2)
_diffrn_detector_area_resol_mean 8.192
_diffrn_measured_fraction_theta_full 0.988
_diffrn_measured_fraction_theta_max 0.975
_diffrn_measurement_device_type 'Bruker SMART1000 CCD area detector'
_diffrn_measurement_method \w
_diffrn_radiation_monochromator graphite
_diffrn_radiation_source 'normal-focus sealed tube'
_diffrn_radiation_type MoK\a
_diffrn_radiation_wavelength 0.71073
_diffrn_reflns_av_R_equivalents 0.0245
_diffrn_reflns_av_sigmaI/netI 0.0420
_diffrn_reflns_limit_h_max 16
_diffrn_reflns_limit_h_min -16
_diffrn_reflns_limit_k_max 18
_diffrn_reflns_limit_k_min -18
_diffrn_reflns_limit_l_max 26
_diffrn_reflns_limit_l_min -26
_diffrn_reflns_number 30701
_diffrn_reflns_theta_full 26.00
_diffrn_reflns_theta_max 27.28
_diffrn_reflns_theta_min 1.85
_diffrn_standards_decay_% 0
_diffrn_standards_number 0
_exptl_absorpt_coefficient_mu 2.595
_exptl_absorpt_correction_T_max 0.43
_exptl_absorpt_correction_T_min 0.31
_exptl_absorpt_correction_type multi-scan
_exptl_absorpt_process_details 'SADABS 2007/2'
_exptl_crystal_colour Green
_exptl_crystal_density_diffrn 1.437
_exptl_crystal_density_method 'not measured'
_exptl_crystal_description Plate
_exptl_crystal_F_000 1552
_exptl_crystal_size_max 0.41
_exptl_crystal_size_mid 0.38
_exptl_crystal_size_min 0.14
_refine_diff_density_max 1.327
_refine_diff_density_min -1.547
_refine_diff_density_rms 0.097
_refine_ls_extinction_method none
_refine_ls_goodness_of_fit_ref 1.049
_refine_ls_hydrogen_treatment geom
_refine_ls_matrix_type full
_refine_ls_number_parameters 839
_refine_ls_number_reflns 15392
_refine_ls_number_restraints 956
_refine_ls_restrained_S_all 1.044
_refine_ls_R_factor_all 0.0411
_refine_ls_R_factor_gt 0.0320
_refine_ls_shift/su_max 0.004
_refine_ls_shift/su_mean 0.000
_refine_ls_structure_factor_coef Fsqd
_refine_ls_weighting_details 'calc w=1/[\s^2^(Fo^2^)+(0.0326P)^2^+3.9645P] where P=(Fo^2^+2Fc^2^)/3'
_refine_ls_weighting_scheme calc
_refine_ls_wR_factor_gt 0.0725
_refine_ls_wR_factor_ref 0.0755
_reflns_number_gt 13241
_reflns_number_total 15392
_reflns_threshold_expression >2sigma(I)
_cod_data_source_file c4dt00909f1.cif
_cod_data_source_block 7
_cod_depositor_comments
;
The following automatic conversions were performed:

'_symmetry_cell_setting' value 'Triclinic' changed to 'triclinic'
according to
/usr/data/users/saulius/crontab/automatic-downloads/rss-feeds/RSC/lib/dictionaries/cif_core.dic
dictionary named 'cif_core.dic' version 2.4.2 from 2011-04-26.

Automatic conversion script
Id: cif_fix_values 2281 2013-09-26 08:29:07Z andrius 

 Adding full bibliography for 7030374--7030380.cif.
;
_cod_original_sg_symbol_H-M P-1
_cod_original_formula_sum 'C62 H99 Cl4 Li2 N3 O7.50 P2 Si2 U'
_cod_database_code 7030379

loop_
_symmetry_equiv_pos_as_xyz
'x, y, z'
'-x, -y, -z'

loop_
_atom_site_label
_atom_site_type_symbol
_atom_site_fract_x
_atom_site_fract_y
_atom_site_fract_z
_atom_site_U_iso_or_equiv
_atom_site_adp_type
_atom_site_occupancy
_atom_site_symmetry_multiplicity
_atom_site_calc_flag
_atom_site_refinement_flags
_atom_site_disorder_assembly
_atom_site_disorder_group
U1 U 1.848441(10) -0.187369(9) 1.725964(6) 0.01913(4) Uani 1 1 d U . .
Cl1 Cl 1.83754(9) -0.36825(6) 1.72692(5) 0.0399(2) Uani 1 1 d U . .
Cl2 Cl 1.99969(7) -0.26974(7) 1.80429(4) 0.0345(2) Uani 1 1 d U . .
Cl3 Cl 2.01655(7) -0.21556(8) 1.62445(4) 0.0403(2) Uani 1 1 d U . .
Cl4 Cl 1.49174(9) 0.33169(8) 1.73581(5) 0.0528(3) Uani 1 1 d U . .
C1 C 1.6859(2) -0.0116(2) 1.73094(14) 0.0143(5) Uani 1 1 d U . .
N1 N 1.7135(2) -0.1497(2) 1.64619(14) 0.0250(6) Uani 1 1 d U . .
N2 N 1.7100(2) -0.16092(19) 1.82524(12) 0.0179(5) Uani 1 1 d U . .
P1 P 1.64618(6) -0.03372(6) 1.65903(4) 0.01596(15) Uani 1 1 d U . .
P2 P 1.63976(6) -0.04461(6) 1.81243(4) 0.01410(15) Uani 1 1 d U . .
Si1 Si 1.71684(12) -0.22159(8) 1.58124(6) 0.0481(3) Uani 1 1 d U . .
Si2 Si 1.67853(8) -0.24108(7) 1.88867(5) 0.02328(19) Uani 1 1 d U . .
C2 C 1.6859(2) 0.0401(2) 1.58932(15) 0.0185(6) Uani 1 1 d U . .
C3 C 1.7980(3) 0.0103(3) 1.55960(16) 0.0319(8) Uani 1 1 d U . .
H3A H 1.8525 -0.0437 1.5787 0.038 Uiso 1 1 calc R . .
C4 C 1.8307(3) 0.0584(3) 1.50256(17) 0.0370(9) Uani 1 1 d U . .
H4A H 1.9077 0.0382 1.4834 0.044 Uiso 1 1 calc R . .
C5 C 1.7527(3) 0.1357(3) 1.47316(17) 0.0322(8) Uani 1 1 d U . .
H5A H 1.7754 0.1675 1.4334 0.039 Uiso 1 1 calc R . .
C6 C 1.6416(3) 0.1661(3) 1.50207(18) 0.0325(8) Uani 1 1 d U . .
H6A H 1.5875 0.2194 1.4822 0.039 Uiso 1 1 calc R . .
C7 C 1.6081(3) 0.1194(3) 1.56012(17) 0.0258(7) Uani 1 1 d U . .
H7A H 1.5315 0.1419 1.5801 0.031 Uiso 1 1 calc R . .
C8 C 1.4950(3) 0.0118(2) 1.66776(15) 0.0198(6) Uani 1 1 d U . .
C9 C 1.4380(3) 0.1024(3) 1.69879(15) 0.0222(7) Uani 1 1 d U . .
H9A H 1.4788 0.1360 1.7147 0.027 Uiso 1 1 calc R . .
C10 C 1.3220(3) 0.1441(3) 1.70672(17) 0.0335(8) Uani 1 1 d U . .
H10A H 1.2831 0.2061 1.7278 0.040 Uiso 1 1 calc R . .
C11 C 1.2636(3) 0.0939(4) 1.68346(19) 0.0406(10) Uani 1 1 d U . .
H11A H 1.1840 0.1214 1.6896 0.049 Uiso 1 1 calc R . .
C12 C 1.3186(3) 0.0052(3) 1.65179(19) 0.0381(9) Uani 1 1 d U . .
H12A H 1.2777 -0.0277 1.6353 0.046 Uiso 1 1 calc R . .
C13 C 1.4351(3) -0.0361(3) 1.64410(17) 0.0287(7) Uani 1 1 d U . .
H13A H 1.4737 -0.0977 1.6225 0.034 Uiso 1 1 calc R . .
C14 C 1.6594(3) -0.1431(3) 1.50930(19) 0.0381(9) Uani 1 1 d U . .
H14A H 1.7078 -0.1056 1.4897 0.057 Uiso 1 1 calc R . .
H14B H 1.5836 -0.0964 1.5245 0.057 Uiso 1 1 calc R . .
H14C H 1.6566 -0.1861 1.4759 0.057 Uiso 1 1 calc R . .
C15 C 1.8616(5) -0.3034(4) 1.5483(3) 0.100(2) Uani 1 1 d U . .
H15A H 1.9050 -0.2621 1.5274 0.149 Uiso 1 1 calc R . .
H15B H 1.8591 -0.3471 1.5153 0.149 Uiso 1 1 calc R . .
H15C H 1.8970 -0.3440 1.5847 0.149 Uiso 1 1 calc R . .
C16 C 1.6355(6) -0.3035(4) 1.6106(3) 0.090(2) Uani 1 1 d U . .
H16A H 1.6694 -0.3496 1.6455 0.134 Uiso 1 1 calc R . .
H16B H 1.6357 -0.3418 1.5735 0.134 Uiso 1 1 calc R . .
H16C H 1.5581 -0.2628 1.6284 0.134 Uiso 1 1 calc R . .
C17 C 1.4907(2) -0.0234(2) 1.83168(15) 0.0176(6) Uani 1 1 d U . .
C18 C 1.4163(3) 0.0487(2) 1.87578(15) 0.0214(6) Uani 1 1 d U . .
H18A H 1.4425 0.0914 1.8952 0.026 Uiso 1 1 calc R . .
C19 C 1.3047(3) 0.0581(3) 1.89122(17) 0.0268(7) Uani 1 1 d U . .
H19A H 1.2547 0.1068 1.9216 0.032 Uiso 1 1 calc R . .
C20 C 1.2659(3) -0.0024(3) 1.86285(17) 0.0292(8) Uani 1 1 d U . .
H20A H 1.1889 0.0053 1.8730 0.035 Uiso 1 1 calc R . .
C21 C 1.3387(3) -0.0748(3) 1.81940(17) 0.0274(7) Uani 1 1 d U . .
H21A H 1.3117 -0.1169 1.7999 0.033 Uiso 1 1 calc R . .
C22 C 1.4509(3) -0.0858(2) 1.80441(16) 0.0207(6) Uani 1 1 d U . .
H22A H 1.5011 -0.1363 1.7753 0.025 Uiso 1 1 calc R . .
C23 C 1.6635(2) 0.0382(2) 1.86371(14) 0.0168(6) Uani 1 1 d U . .
C24 C 1.6159(3) 0.1406(2) 1.85195(15) 0.0199(6) Uani 1 1 d U . .
H24A H 1.5724 0.1654 1.8174 0.024 Uiso 1 1 calc R . .
C25 C 1.6321(3) 0.2068(3) 1.89084(17) 0.0292(7) Uani 1 1 d U . .
H25A H 1.6004 0.2767 1.8827 0.035 Uiso 1 1 calc R . .
C26 C 1.6948(3) 0.1696(3) 1.94152(17) 0.0308(8) Uani 1 1 d U . .
H26A H 1.7041 0.2145 1.9690 0.037 Uiso 1 1 calc R . .
C27 C 1.7436(3) 0.0684(3) 1.95251(16) 0.0264(7) Uani 1 1 d U . .
H27A H 1.7881 0.0439 1.9866 0.032 Uiso 1 1 calc R . .
C28 C 1.7282(3) 0.0016(2) 1.91366(15) 0.0203(6) Uani 1 1 d U . .
H28A H 1.7616 -0.0683 1.9213 0.024 Uiso 1 1 calc R . .
C29 C 1.5933(3) -0.1724(3) 1.96495(18) 0.0340(8) Uani 1 1 d U . .
H29A H 1.6360 -0.1389 1.9820 0.051 Uiso 1 1 calc R . .
H29B H 1.5760 -0.2197 1.9988 0.051 Uiso 1 1 calc R . .
H29C H 1.5234 -0.1225 1.9540 0.051 Uiso 1 1 calc R . .
C30 C 1.8092(3) -0.3365(3) 1.9123(2) 0.0362(9) Uani 1 1 d U . .
H30A H 1.8502 -0.3035 1.9313 0.054 Uiso 1 1 calc R . .
H30B H 1.8563 -0.3723 1.8728 0.054 Uiso 1 1 calc R . .
H30C H 1.7897 -0.3840 1.9451 0.054 Uiso 1 1 calc R . .
C31 C 1.5972(4) -0.3104(3) 1.8627(2) 0.0395(10) Uani 1 1 d U . .
H31A H 1.5173 -0.2692 1.8696 0.059 Uiso 1 1 calc R . .
H31B H 1.6087 -0.3727 1.8892 0.059 Uiso 1 1 calc R . .
H31C H 1.6229 -0.3258 1.8156 0.059 Uiso 1 1 calc R . .
C32 C 1.7714(2) 0.0389(2) 1.72232(14) 0.0163(6) Uani 1 1 d U A .
N3 N 1.8706(2) -0.0269(2) 1.73312(12) 0.0192(5) Uani 1 1 d U . .
O1 O 1.74708(18) 0.12864(16) 1.70570(11) 0.0205(5) Uani 1 1 d U . .
C33 C 1.9639(3) 0.0123(3) 1.73014(16) 0.0263(7) Uani 1 1 d U . .
C34 C 1.9319(3) 0.0908(3) 1.78287(17) 0.0303(8) Uani 1 1 d U . .
H34A H 1.9138 0.0617 1.8267 0.045 Uiso 1 1 calc R . .
H34B H 1.8665 0.1480 1.7731 0.045 Uiso 1 1 calc R . .
H34C H 1.9949 0.1130 1.7825 0.045 Uiso 1 1 calc R . .
C35 C 2.0680(3) -0.0721(3) 1.74550(19) 0.0365(9) Uani 1 1 d U . .
H35A H 2.0521 -0.1006 1.7899 0.055 Uiso 1 1 calc R . .
H35B H 2.1288 -0.0465 1.7440 0.055 Uiso 1 1 calc R . .
H35C H 2.0906 -0.1239 1.7126 0.055 Uiso 1 1 calc R . .
C36 C 1.9903(3) 0.0532(3) 1.65965(17) 0.0343(9) Uani 1 1 d U . .
H36A H 2.0106 0.0002 1.6279 0.051 Uiso 1 1 calc R . .
H36B H 2.0529 0.0767 1.6570 0.051 Uiso 1 1 calc R . .
H36C H 1.9241 0.1088 1.6491 0.051 Uiso 1 1 calc R . .
Li1 Li 1.6827(6) 0.2655(5) 1.6932(3) 0.0352(13) Uani 1 1 d U A .
O2 O 1.7039(3) 0.3144(2) 1.60058(14) 0.0556(8) Uani 1 1 d U . .
C37 C 1.8094(5) 0.3086(4) 1.5609(2) 0.0585(12) Uani 1 1 d U A .
H37A H 1.8344 0.2545 1.5288 0.070 Uiso 1 1 calc R . .
H37B H 1.8673 0.2949 1.5894 0.070 Uiso 1 1 calc R . .
C38 C 1.7907(7) 0.4072(5) 1.5254(3) 0.0937(18) Uani 1 1 d U . .
H38A H 1.8421 0.4010 1.4826 0.112 Uiso 1 1 calc R A .
H38B H 1.7996 0.4559 1.5528 0.112 Uiso 1 1 calc R . .
C39 C 1.6717(6) 0.4355(5) 1.5154(3) 0.0822(16) Uani 1 1 d U A .
H39A H 1.6360 0.5086 1.5089 0.099 Uiso 1 1 calc R . .
H39B H 1.6664 0.4017 1.4771 0.099 Uiso 1 1 calc R . .
C40 C 1.6205(6) 0.3997(4) 1.5787(3) 0.0834(18) Uani 1 1 d U A .
H40A H 1.5934 0.4522 1.6121 0.100 Uiso 1 1 calc R . .
H40B H 1.5561 0.3826 1.5717 0.100 Uiso 1 1 calc R . .
O3 O 1.7543(3) 0.3434(2) 1.73412(15) 0.0516(8) Uani 1 1 d U . .
C41 C 1.8677(5) 0.3407(4) 1.7183(2) 0.0574(12) Uani 1 1 d U A .
H41A H 1.8745 0.3913 1.6832 0.069 Uiso 1 1 calc R . .
H41B H 1.9193 0.2740 1.7030 0.069 Uiso 1 1 calc R . .
C42 C 1.8939(6) 0.3641(4) 1.7830(3) 0.0796(16) Uani 1 1 d U . .
H42A H 1.9429 0.3028 1.8035 0.095 Uiso 1 1 calc R A .
H42B H 1.9318 0.4136 1.7750 0.095 Uiso 1 1 calc R . .
C43 C 1.7827(7) 0.4056(4) 1.8268(3) 0.0946(19) Uani 1 1 d U A .
H43A H 1.7732 0.4700 1.8450 0.114 Uiso 1 1 calc R . .
H43B H 1.7745 0.3584 1.8641 0.114 Uiso 1 1 calc R . .
C44 C 1.6997(6) 0.4195(4) 1.7815(3) 0.0708(14) Uani 1 1 d U A .
H44A H 1.6301 0.4119 1.8064 0.085 Uiso 1 1 calc R . .
H44B H 1.6805 0.4864 1.7593 0.085 Uiso 1 1 calc R . .
Li2 Li 1.3041(10) 0.4358(9) 1.7279(6) 0.0242(18) Uani 0.496(3) 1 d PU A 1
O4 O 1.2880(7) 0.5673(6) 1.7462(4) 0.0296(13) Uani 0.496(3) 1 d PDU A 1
C45 C 1.2923(13) 0.6457(10) 1.6969(6) 0.0352(18) Uani 0.496(3) 1 d PDU A 1
H45A H 1.2200 0.6766 1.6803 0.042 Uiso 0.496(3) 1 calc PR A 1
H45B H 1.3526 0.6188 1.6589 0.042 Uiso 0.496(3) 1 calc PR A 1
C46 C 1.3163(8) 0.7218(6) 1.7332(5) 0.0463(16) Uani 0.496(3) 1 d PDU A 1
H46A H 1.3594 0.7568 1.7024 0.056 Uiso 0.496(3) 1 calc PR A 1
H46B H 1.2459 0.7717 1.7549 0.056 Uiso 0.496(3) 1 calc PR A 1
C47 C 1.3847(9) 0.6575(7) 1.7838(6) 0.052(2) Uani 0.496(3) 1 d PDU A 1
H47A H 1.3813 0.6967 1.8218 0.062 Uiso 0.496(3) 1 calc PR A 1
H47B H 1.4639 0.6236 1.7638 0.062 Uiso 0.496(3) 1 calc PR A 1
C48 C 1.3241(7) 0.5829(6) 1.8045(4) 0.0387(15) Uani 0.496(3) 1 d PDU A 1
H48A H 1.3755 0.5194 1.8212 0.046 Uiso 0.496(3) 1 calc PR A 1
H48B H 1.2590 0.6105 1.8399 0.046 Uiso 0.496(3) 1 calc PR A 1
O5 O 1.2503(4) 0.4505(4) 1.6441(2) 0.0233(10) Uani 0.496(3) 1 d PDU A 1
C49 C 1.1327(5) 0.5146(5) 1.6472(4) 0.0288(14) Uani 0.496(3) 1 d PDU A 1
H49A H 1.1264 0.5788 1.6231 0.035 Uiso 0.496(3) 1 calc PR A 1
H49B H 1.0962 0.5285 1.6939 0.035 Uiso 0.496(3) 1 calc PR A 1
C50 C 1.0770(6) 0.4573(5) 1.6145(4) 0.0249(14) Uani 0.496(3) 1 d PDU A 1
H50A H 0.9995 0.4684 1.6373 0.030 Uiso 0.496(3) 1 calc PR A 1
H50B H 1.0762 0.4764 1.5669 0.030 Uiso 0.496(3) 1 calc PR A 1
C51 C 1.1549(5) 0.3488(5) 1.6240(4) 0.0251(13) Uani 0.496(3) 1 d PDU A 1
H51A H 1.1385 0.3226 1.6696 0.030 Uiso 0.496(3) 1 calc PR A 1
H51B H 1.1495 0.3045 1.5918 0.030 Uiso 0.496(3) 1 calc PR A 1
C52 C 1.2696(6) 0.3607(5) 1.6108(3) 0.0241(13) Uani 0.496(3) 1 d PDU A 1
H52A H 1.3265 0.3027 1.6292 0.029 Uiso 0.496(3) 1 calc PR A 1
H52B H 1.2950 0.3676 1.5626 0.029 Uiso 0.496(3) 1 calc PR A 1
O6 O 1.2013(4) 0.3990(3) 1.8000(2) 0.0264(11) Uani 0.496(3) 1 d PDU A 1
C53 C 1.2362(7) 0.3113(5) 1.8420(3) 0.0342(15) Uani 0.496(3) 1 d PDU A 1
H53A H 1.3148 0.2688 1.8261 0.041 Uiso 0.496(3) 1 calc PR A 1
H53B H 1.1875 0.2717 1.8434 0.041 Uiso 0.496(3) 1 calc PR A 1
C54 C 1.2247(10) 0.3516(7) 1.9103(4) 0.055(2) Uani 0.496(3) 1 d PDU A 1
H54A H 1.2930 0.3640 1.9150 0.066 Uiso 0.496(3) 1 calc PR A 1
H54B H 1.2107 0.3045 1.9461 0.066 Uiso 0.496(3) 1 calc PR A 1
C55 C 1.1236(9) 0.4495(8) 1.9120(4) 0.050(2) Uani 0.496(3) 1 d PDU A 1
H55A H 1.1397 0.5042 1.9287 0.060 Uiso 0.496(3) 1 calc PR A 1
H55B H 1.0566 0.4419 1.9405 0.060 Uiso 0.496(3) 1 calc PR A 1
C56 C 1.1060(6) 0.4701(5) 1.8394(3) 0.0325(15) Uani 0.496(3) 1 d PDU A 1
H56A H 1.0357 0.4619 1.8338 0.039 Uiso 0.496(3) 1 calc PR A 1
H56B H 1.1010 0.5391 1.8254 0.039 Uiso 0.496(3) 1 calc PR A 1
Li2A Li 1.3298(10) 0.4474(9) 1.7640(6) 0.0273(18) Uani 0.504(3) 1 d PU A 2
O4A O 1.3100(6) 0.5843(6) 1.7577(4) 0.0315(14) Uani 0.504(3) 1 d PDU A 2
C45A C 1.2757(13) 0.6461(11) 1.7005(7) 0.038(2) Uani 0.504(3) 1 d PDU A 2
H45C H 1.1974 0.6929 1.7113 0.046 Uiso 0.504(3) 1 calc PR A 2
H45D H 1.2806 0.6045 1.6635 0.046 Uiso 0.504(3) 1 calc PR A 2
C46A C 1.3554(7) 0.7034(7) 1.6815(4) 0.0439(17) Uani 0.504(3) 1 d PDU A 2
H46C H 1.3156 0.7753 1.6899 0.053 Uiso 0.504(3) 1 calc PR A 2
H46D H 1.3890 0.6955 1.6340 0.053 Uiso 0.504(3) 1 calc PR A 2
C47A C 1.4459(7) 0.6576(6) 1.7255(4) 0.0409(16) Uani 0.504(3) 1 d PDU A 2
H47C H 1.4719 0.7086 1.7386 0.049 Uiso 0.504(3) 1 calc PR A 2
H47D H 1.5109 0.6033 1.7029 0.049 Uiso 0.504(3) 1 calc PR A 2
C48A C 1.3831(8) 0.6170(7) 1.7857(4) 0.0430(18) Uani 0.504(3) 1 d PDU A 2
H48C H 1.4359 0.5608 1.8083 0.052 Uiso 0.504(3) 1 calc PR A 2
H48D H 1.3400 0.6700 1.8180 0.052 Uiso 0.504(3) 1 calc PR A 2
O5A O 1.2412(4) 0.4254(4) 1.7055(2) 0.0295(11) Uani 0.504(3) 1 d PDU A 2
C49A C 1.1207(5) 0.4653(6) 1.7127(3) 0.0363(16) Uani 0.504(3) 1 d PDU A 2
H49C H 1.0904 0.5314 1.7332 0.044 Uiso 0.504(3) 1 calc PR A 2
H49D H 1.0880 0.4199 1.7407 0.044 Uiso 0.504(3) 1 calc PR A 2
C50A C 1.0938(6) 0.4745(7) 1.6426(4) 0.0350(16) Uani 0.504(3) 1 d PDU A 2
H50C H 1.0891 0.5405 1.6217 0.042 Uiso 0.504(3) 1 calc PR A 2
H50D H 1.0226 0.4640 1.6425 0.042 Uiso 0.504(3) 1 calc PR A 2
C51A C 1.1945(6) 0.3903(6) 1.6074(4) 0.0319(14) Uani 0.504(3) 1 d PDU A 2
H51C H 1.1857 0.3247 1.6170 0.038 Uiso 0.504(3) 1 calc PR A 2
H51D H 1.2061 0.4029 1.5588 0.038 Uiso 0.504(3) 1 calc PR A 2
C52A C 1.2896(6) 0.3964(7) 1.6382(3) 0.0307(15) Uani 0.504(3) 1 d PDU A 2
H52C H 1.3515 0.3309 1.6372 0.037 Uiso 0.504(3) 1 calc PR A 2
H52D H 1.3192 0.4466 1.6139 0.037 Uiso 0.504(3) 1 calc PR A 2
O6A O 1.2722(4) 0.4307(3) 1.8554(2) 0.0314(11) Uani 0.504(3) 1 d PDU A 2
C53A C 1.2790(6) 0.3330(5) 1.8815(4) 0.0386(17) Uani 0.504(3) 1 d PDU A 2
H53C H 1.3112 0.3181 1.9230 0.046 Uiso 0.504(3) 1 calc PR A 2
H53D H 1.3261 0.2815 1.8489 0.046 Uiso 0.504(3) 1 calc PR A 2
C54A C 1.1588(6) 0.3360(6) 1.8946(5) 0.0439(17) Uani 0.504(3) 1 d PDU A 2
H54C H 1.1458 0.2968 1.9355 0.053 Uiso 0.504(3) 1 calc PR A 2
H54D H 1.1432 0.3075 1.8571 0.053 Uiso 0.504(3) 1 calc PR A 2
C55A C 1.0828(7) 0.4454(6) 1.9023(5) 0.041(2) Uani 0.504(3) 1 d PDU A 2
H55C H 1.0351 0.4571 1.9466 0.049 Uiso 0.504(3) 1 calc PR A 2
H55D H 1.0348 0.4685 1.8675 0.049 Uiso 0.504(3) 1 calc PR A 2
C56A C 1.1717(6) 0.4960(6) 1.8939(4) 0.0406(17) Uani 0.504(3) 1 d PDU A 2
H56C H 1.1447 0.5618 1.8708 0.049 Uiso 0.504(3) 1 calc PR A 2
H56D H 1.1867 0.5060 1.9378 0.049 Uiso 0.504(3) 1 calc PR A 2

loop_
_atom_site_aniso_label
_atom_site_aniso_U_11
_atom_site_aniso_U_22
_atom_site_aniso_U_33
_atom_site_aniso_U_23
_atom_site_aniso_U_13
_atom_site_aniso_U_12
U1 0.01585(6) 0.01853(6) 0.01819(6) -0.00442(4) -0.00617(4) 0.00212(4)
Cl1 0.0593(6) 0.0163(4) 0.0421(5) -0.0058(4) -0.0270(5) -0.0007(4)
Cl2 0.0215(4) 0.0444(5) 0.0286(4) 0.0009(4) -0.0119(3) 0.0022(4)
Cl3 0.0217(4) 0.0585(6) 0.0201(4) -0.0090(4) -0.0020(3) 0.0110(4)
Cl4 0.0498(6) 0.0338(5) 0.0437(6) 0.0067(4) 0.0009(5) 0.0154(5)
C1 0.0113(13) 0.0145(14) 0.0171(14) -0.0005(11) -0.0043(10) -0.0038(11)
N1 0.0300(15) 0.0210(14) 0.0245(14) -0.0021(11) -0.0153(12) -0.0038(12)
N2 0.0168(12) 0.0158(13) 0.0195(13) -0.0013(10) -0.0060(10) -0.0023(10)
P1 0.0141(4) 0.0161(4) 0.0178(4) -0.0003(3) -0.0057(3) -0.0041(3)
P2 0.0114(3) 0.0138(4) 0.0163(4) -0.0001(3) -0.0029(3) -0.0034(3)
Si1 0.0706(8) 0.0228(5) 0.0489(7) -0.0127(5) -0.0454(6) 0.0056(5)
Si2 0.0254(5) 0.0188(4) 0.0269(5) 0.0067(4) -0.0092(4) -0.0087(4)
C2 0.0161(14) 0.0238(16) 0.0170(14) -0.0030(12) -0.0039(11) -0.0077(12)
C3 0.0191(16) 0.056(2) 0.0168(16) -0.0022(15) -0.0030(12) -0.0078(16)
C4 0.0177(16) 0.074(3) 0.0189(17) -0.0016(17) 0.0002(13) -0.0178(17)
C5 0.0390(19) 0.048(2) 0.0174(16) 0.0017(15) 0.0010(14) -0.0280(17)
C6 0.0346(19) 0.0291(19) 0.0309(19) 0.0093(15) -0.0032(15) -0.0115(15)
C7 0.0232(16) 0.0269(17) 0.0254(17) 0.0031(13) 0.0004(13) -0.0099(14)
C8 0.0167(14) 0.0267(16) 0.0174(15) 0.0084(12) -0.0059(11) -0.0099(12)
C9 0.0155(14) 0.0302(17) 0.0188(15) 0.0085(13) -0.0050(12) -0.0069(13)
C10 0.0190(16) 0.048(2) 0.0230(17) 0.0091(16) -0.0032(13) -0.0027(15)
C11 0.0161(16) 0.075(3) 0.0289(19) 0.0173(18) -0.0094(14) -0.0158(17)
C12 0.0306(19) 0.066(3) 0.0303(19) 0.0158(18) -0.0143(15) -0.0311(19)
C13 0.0306(17) 0.041(2) 0.0230(17) 0.0108(15) -0.0117(14) -0.0226(16)
C14 0.044(2) 0.035(2) 0.032(2) -0.0128(16) -0.0223(17) -0.0001(18)
C15 0.110(4) 0.071(4) 0.075(4) -0.060(3) -0.072(3) 0.060(3)
C16 0.169(6) 0.033(3) 0.109(5) 0.020(3) -0.108(4) -0.048(3)
C17 0.0126(13) 0.0198(15) 0.0189(15) 0.0058(12) -0.0040(11) -0.0048(12)
C18 0.0177(14) 0.0248(16) 0.0179(15) 0.0021(12) -0.0025(11) -0.0039(13)
C19 0.0165(15) 0.0347(19) 0.0231(17) 0.0048(14) 0.0003(12) -0.0050(14)
C20 0.0157(15) 0.043(2) 0.0279(18) 0.0078(15) -0.0005(13) -0.0133(15)
C21 0.0246(16) 0.0343(19) 0.0284(17) 0.0089(14) -0.0083(13) -0.0169(15)
C22 0.0196(15) 0.0222(16) 0.0206(15) 0.0047(12) -0.0044(12) -0.0084(13)
C23 0.0165(14) 0.0185(15) 0.0157(14) -0.0022(11) -0.0006(11) -0.0072(12)
C24 0.0198(15) 0.0197(15) 0.0191(15) -0.0025(12) 0.0003(12) -0.0071(12)
C25 0.0381(19) 0.0193(16) 0.0285(18) -0.0052(14) -0.0025(14) -0.0085(15)
C26 0.041(2) 0.0324(19) 0.0243(17) -0.0104(14) -0.0041(14) -0.0179(16)
C27 0.0294(17) 0.0361(19) 0.0169(15) -0.0008(14) -0.0055(13) -0.0146(15)
C28 0.0181(15) 0.0240(16) 0.0208(15) 0.0018(12) -0.0037(12) -0.0103(13)
C29 0.037(2) 0.037(2) 0.0269(19) 0.0088(15) 0.0011(15) -0.0165(17)
C30 0.040(2) 0.030(2) 0.037(2) 0.0126(16) -0.0170(17) -0.0091(17)
C31 0.048(2) 0.032(2) 0.052(2) 0.0157(18) -0.023(2) -0.0273(19)
C32 0.0150(13) 0.0239(15) 0.0104(13) -0.0026(11) 0.0013(10) -0.0084(12)
N3 0.0129(12) 0.0283(14) 0.0165(13) -0.0043(11) -0.0014(9) -0.0071(11)
O1 0.0211(11) 0.0218(11) 0.0206(11) 0.0000(9) -0.0033(9) -0.0102(9)
C33 0.0163(14) 0.046(2) 0.0211(16) -0.0006(14) -0.0020(12) -0.0175(14)
C34 0.0324(18) 0.047(2) 0.0215(17) 0.0019(15) -0.0058(14) -0.0255(17)
C35 0.0152(16) 0.064(3) 0.0304(19) 0.0015(18) -0.0063(14) -0.0132(17)
C36 0.0206(17) 0.066(3) 0.0225(17) 0.0014(17) -0.0002(13) -0.0245(18)
Li1 0.046(3) 0.027(3) 0.033(3) 0.002(2) -0.003(3) -0.016(3)
O2 0.091(2) 0.0397(17) 0.0321(15) 0.0103(13) 0.0015(15) -0.0267(17)
C37 0.102(3) 0.060(3) 0.032(2) 0.006(2) -0.007(2) -0.052(3)
C38 0.142(5) 0.077(4) 0.076(4) 0.031(3) -0.020(4) -0.063(4)
C39 0.142(5) 0.067(3) 0.052(3) 0.032(2) -0.033(3) -0.054(3)
C40 0.118(4) 0.050(3) 0.056(3) 0.028(2) 0.002(3) -0.016(3)
O3 0.083(2) 0.0477(18) 0.0412(16) -0.0103(14) 0.0043(15) -0.0474(17)
C41 0.088(3) 0.063(3) 0.052(3) 0.018(2) -0.029(2) -0.059(3)
C42 0.154(4) 0.047(3) 0.074(3) 0.022(2) -0.072(3) -0.059(3)
C43 0.193(6) 0.045(3) 0.054(3) 0.003(2) -0.051(3) -0.039(4)
C44 0.135(4) 0.035(2) 0.049(3) -0.007(2) -0.009(3) -0.040(3)
Li2 0.026(4) 0.023(4) 0.026(4) -0.004(4) -0.009(3) -0.009(4)
O4 0.033(3) 0.023(3) 0.035(3) 0.000(2) -0.015(2) -0.009(2)
C45 0.029(4) 0.030(3) 0.049(3) 0.011(3) -0.011(3) -0.015(3)
C46 0.049(4) 0.035(3) 0.058(4) 0.006(3) -0.012(3) -0.019(3)
C47 0.055(4) 0.044(4) 0.068(4) 0.001(4) -0.023(3) -0.025(3)
C48 0.045(4) 0.029(3) 0.052(4) -0.001(3) -0.025(3) -0.017(3)
O5 0.022(2) 0.020(2) 0.025(2) -0.002(2) -0.0075(18) -0.0018(19)
C49 0.024(3) 0.024(3) 0.035(3) -0.007(3) -0.012(2) 0.001(2)
C50 0.025(3) 0.025(3) 0.024(3) -0.004(3) -0.007(3) -0.006(2)
C51 0.025(3) 0.022(3) 0.026(3) 0.002(3) -0.002(2) -0.008(2)
C52 0.025(3) 0.024(3) 0.023(3) -0.003(2) -0.003(3) -0.009(2)
O6 0.030(2) 0.019(2) 0.025(2) 0.0011(18) -0.0023(18) -0.0040(19)
C53 0.040(3) 0.027(3) 0.029(3) 0.006(2) 0.001(3) -0.008(3)
C54 0.065(5) 0.046(4) 0.036(4) 0.004(3) -0.007(4) -0.001(4)
C55 0.054(4) 0.045(4) 0.035(3) -0.005(3) -0.002(4) 0.000(4)
C56 0.029(3) 0.030(3) 0.034(3) -0.003(3) -0.001(2) -0.006(3)
Li2A 0.025(4) 0.025(4) 0.032(4) 0.003(4) -0.008(3) -0.009(3)
O4A 0.028(3) 0.026(3) 0.041(3) 0.007(2) -0.008(2) -0.011(2)
C45A 0.033(4) 0.030(3) 0.050(4) 0.013(3) -0.008(3) -0.012(3)
C46A 0.040(3) 0.047(4) 0.050(4) 0.013(3) -0.012(3) -0.023(3)
C47A 0.048(3) 0.040(3) 0.046(4) 0.004(3) -0.018(3) -0.025(3)
C48A 0.054(4) 0.037(4) 0.049(3) 0.000(3) -0.016(3) -0.026(3)
O5A 0.022(2) 0.037(3) 0.027(2) -0.004(2) -0.0030(18) -0.0064(19)
C49A 0.022(3) 0.048(4) 0.035(3) -0.012(3) -0.005(3) -0.006(3)
C50A 0.026(3) 0.038(4) 0.036(4) -0.004(3) -0.008(3) -0.002(3)
C51A 0.033(3) 0.032(3) 0.026(3) -0.004(2) -0.006(3) -0.005(3)
C52A 0.028(3) 0.032(4) 0.024(3) 0.002(3) -0.001(3) -0.004(3)
O6A 0.037(3) 0.023(2) 0.030(2) 0.0021(19) -0.005(2) -0.006(2)
C53A 0.040(3) 0.028(3) 0.034(4) 0.009(3) 0.000(3) -0.002(3)
C54A 0.044(4) 0.038(3) 0.041(3) 0.003(3) 0.003(3) -0.010(3)
C55A 0.035(4) 0.042(3) 0.035(4) -0.004(3) -0.002(3) -0.004(3)
C56A 0.049(4) 0.034(3) 0.026(3) -0.005(3) -0.001(3) 0.000(3)

loop_
_atom_type_symbol
_atom_type_description
_atom_type_scat_dispersion_real
_atom_type_scat_dispersion_imag
_atom_type_scat_source
C C 0.0033 0.0016 'International Tables Vol C Tables 4.2.6.8 and 6.1.1.4'
H H 0.0000 0.0000 'International Tables Vol C Tables 4.2.6.8 and 6.1.1.4'
N N 0.0061 0.0033 'International Tables Vol C Tables 4.2.6.8 and 6.1.1.4'
O O 0.0106 0.0060 'International Tables Vol C Tables 4.2.6.8 and 6.1.1.4'
P P 0.1023 0.0942 'International Tables Vol C Tables 4.2.6.8 and 6.1.1.4'
Cl Cl 0.1484 0.1585 'International Tables Vol C Tables 4.2.6.8 and 6.1.1.4'
Si Si 0.0817 0.0704 'International Tables Vol C Tables 4.2.6.8 and 6.1.1.4'
U U -9.6767 9.6646 'International Tables Vol C Tables 4.2.6.8 and 6.1.1.4'
Li Li -0.0003 0.0001 'International Tables Vol C Tables 4.2.6.8 and 6.1.1.4'

loop_
_geom_angle_atom_site_label_1
_geom_angle_atom_site_label_2
_geom_angle_atom_site_label_3
_geom_angle
N2 U1 N3 92.91(8)
N2 U1 N1 96.19(9)
N3 U1 N1 103.20(9)
N2 U1 C1 65.11(9)
N3 U1 C1 54.55(8)
N1 U1 C1 62.02(9)
N2 U1 Cl2 86.58(6)
N3 U1 Cl2 89.38(6)
N1 U1 Cl2 166.92(7)
C1 U1 Cl2 130.07(7)
N2 U1 Cl1 86.19(7)
N3 U1 Cl1 174.44(6)
N1 U1 Cl1 82.35(7)
C1 U1 Cl1 129.41(7)
Cl2 U1 Cl1 85.09(3)
N2 U1 Cl3 173.83(6)
N3 U1 Cl3 84.14(6)
N1 U1 Cl3 89.77(7)
C1 U1 Cl3 116.83(7)
Cl2 U1 Cl3 87.97(3)
Cl1 U1 Cl3 96.22(4)
Li2A Cl4 Li1 156.7(4)
Li2A Cl4 Li2 22.7(4)
Li1 Cl4 Li2 152.4(3)
C32 C1 P1 116.9(2)
C32 C1 P2 116.2(2)
P1 C1 P2 126.83(17)
C32 C1 U1 89.98(17)
P1 C1 U1 91.41(12)
P2 C1 U1 87.23(11)
P1 N1 Si1 129.55(17)
P1 N1 U1 100.08(12)
Si1 N1 U1 128.62(14)
P2 N2 Si2 127.94(16)
P2 N2 U1 98.51(12)
Si2 N2 U1 133.15(13)
N1 P1 C1 104.77(14)
N1 P1 C8 118.37(16)
C1 P1 C8 109.82(14)
N1 P1 C2 109.75(15)
C1 P1 C2 111.14(14)
C8 P1 C2 103.08(14)
N2 P2 C1 108.01(14)
N2 P2 C23 113.82(14)
C1 P2 C23 105.00(14)
N2 P2 C17 109.41(14)
C1 P2 C17 114.68(14)
C23 P2 C17 106.01(14)
N1 Si1 C16 110.1(2)
N1 Si1 C15 112.06(19)
C16 Si1 C15 107.1(3)
N1 Si1 C14 112.31(16)
C16 Si1 C14 108.8(2)
C15 Si1 C14 106.2(2)
N2 Si2 C31 111.65(16)
N2 Si2 C30 110.91(16)
C31 Si2 C30 106.83(19)
N2 Si2 C29 112.10(15)
C31 Si2 C29 107.16(19)
C30 Si2 C29 107.93(18)
C7 C2 C3 118.3(3)
C7 C2 P1 122.9(2)
C3 C2 P1 118.5(3)
C4 C3 C2 120.6(3)
C4 C3 H3A 119.7
C2 C3 H3A 119.7
C5 C4 C3 120.7(3)
C5 C4 H4A 119.7
C3 C4 H4A 119.7
C6 C5 C4 119.4(3)
C6 C5 H5A 120.3
C4 C5 H5A 120.3
C5 C6 C7 120.4(3)
C5 C6 H6A 119.8
C7 C6 H6A 119.8
C6 C7 C2 120.6(3)
C6 C7 H7A 119.7
C2 C7 H7A 119.7
C13 C8 C9 119.5(3)
C13 C8 P1 124.2(3)
C9 C8 P1 116.3(2)
C10 C9 C8 120.5(3)
C10 C9 H9A 119.8
C8 C9 H9A 119.8
C9 C10 C11 119.1(4)
C9 C10 H10A 120.5
C11 C10 H10A 120.5
C12 C11 C10 121.2(3)
C12 C11 H11A 119.4
C10 C11 H11A 119.4
C11 C12 C13 119.4(4)
C11 C12 H12A 120.3
C13 C12 H12A 120.3
C8 C13 C12 120.5(4)
C8 C13 H13A 119.8
C12 C13 H13A 119.8
Si1 C14 H14A 109.5
Si1 C14 H14B 109.5
H14A C14 H14B 109.5
Si1 C14 H14C 109.5
H14A C14 H14C 109.5
H14B C14 H14C 109.5
Si1 C15 H15A 109.5
Si1 C15 H15B 109.5
H15A C15 H15B 109.5
Si1 C15 H15C 109.5
H15A C15 H15C 109.5
H15B C15 H15C 109.5
Si1 C16 H16A 109.5
Si1 C16 H16B 109.5
H16A C16 H16B 109.5
Si1 C16 H16C 109.5
H16A C16 H16C 109.5
H16B C16 H16C 109.5
C22 C17 C18 119.0(3)
C22 C17 P2 118.2(2)
C18 C17 P2 122.7(2)
C19 C18 C17 120.2(3)
C19 C18 H18A 119.9
C17 C18 H18A 119.9
C20 C19 C18 120.3(3)
C20 C19 H19A 119.8
C18 C19 H19A 119.8
C19 C20 C21 120.2(3)
C19 C20 H20A 119.9
C21 C20 H20A 119.9
C22 C21 C20 119.9(3)
C22 C21 H21A 120.0
C20 C21 H21A 120.0
C21 C22 C17 120.4(3)
C21 C22 H22A 119.8
C17 C22 H22A 119.8
C28 C23 C24 120.1(3)
C28 C23 P2 121.4(2)
C24 C23 P2 118.5(2)
C23 C24 C25 120.0(3)
C23 C24 H24A 120.0
C25 C24 H24A 120.0
C26 C25 C24 119.4(3)
C26 C25 H25A 120.3
C24 C25 H25A 120.3
C27 C26 C25 120.8(3)
C27 C26 H26A 119.6
C25 C26 H26A 119.6
C26 C27 C28 120.2(3)
C26 C27 H27A 119.9
C28 C27 H27A 119.9
C23 C28 C27 119.5(3)
C23 C28 H28A 120.3
C27 C28 H28A 120.3
Si2 C29 H29A 109.5
Si2 C29 H29B 109.5
H29A C29 H29B 109.5
Si2 C29 H29C 109.5
H29A C29 H29C 109.5
H29B C29 H29C 109.5
Si2 C30 H30A 109.5
Si2 C30 H30B 109.5
H30A C30 H30B 109.5
Si2 C30 H30C 109.5
H30A C30 H30C 109.5
H30B C30 H30C 109.5
Si2 C31 H31A 109.5
Si2 C31 H31B 109.5
H31A C31 H31B 109.5
Si2 C31 H31C 109.5
H31A C31 H31C 109.5
H31B C31 H31C 109.5
O1 C32 N3 128.3(3)
O1 C32 C1 121.6(3)
N3 C32 C1 110.1(3)
C32 N3 C33 117.1(3)
C32 N3 U1 102.65(19)
C33 N3 U1 138.3(2)
C32 O1 Li1 167.8(3)
N3 C33 C35 109.4(3)
N3 C33 C34 109.9(3)
C35 C33 C34 107.5(3)
N3 C33 C36 109.1(3)
C35 C33 C36 108.3(3)
C34 C33 C36 112.6(3)
C33 C34 H34A 109.5
C33 C34 H34B 109.5
H34A C34 H34B 109.5
C33 C34 H34C 109.5
H34A C34 H34C 109.5
H34B C34 H34C 109.5
C33 C35 H35A 109.5
C33 C35 H35B 109.5
H35A C35 H35B 109.5
C33 C35 H35C 109.5
H35A C35 H35C 109.5
H35B C35 H35C 109.5
C33 C36 H36A 109.5
C33 C36 H36B 109.5
H36A C36 H36B 109.5
C33 C36 H36C 109.5
H36A C36 H36C 109.5
H36B C36 H36C 109.5
O1 Li1 O2 114.9(3)
O1 Li1 O3 113.6(4)
O2 Li1 O3 99.2(3)
O1 Li1 Cl4 114.2(3)
O2 Li1 Cl4 107.8(3)
O3 Li1 Cl4 105.5(3)
C40 O2 C37 107.7(4)
C40 O2 Li1 119.7(4)
C37 O2 Li1 125.5(4)
O2 C37 C38 106.4(5)
O2 C37 H37A 110.4
C38 C37 H37A 110.4
O2 C37 H37B 110.4
C38 C37 H37B 110.4
H37A C37 H37B 108.6
C37 C38 C39 101.1(5)
C37 C38 H38A 111.6
C39 C38 H38A 111.6
C37 C38 H38B 111.6
C39 C38 H38B 111.6
H38A C38 H38B 109.4
C40 C39 C38 101.9(5)
C40 C39 H39A 111.4
C38 C39 H39A 111.4
C40 C39 H39B 111.4
C38 C39 H39B 111.4
H39A C39 H39B 109.3
O2 C40 C39 107.3(5)
O2 C40 H40A 110.2
C39 C40 H40A 110.2
O2 C40 H40B 110.2
C39 C40 H40B 110.2
H40A C40 H40B 108.5
C44 O3 C41 105.1(4)
C44 O3 Li1 126.7(4)
C41 O3 Li1 128.0(3)
O3 C41 C42 104.8(5)
O3 C41 H41A 110.8
C42 C41 H41A 110.8
O3 C41 H41B 110.8
C42 C41 H41B 110.8
H41A C41 H41B 108.9
C43 C42 C41 105.4(5)
C43 C42 H42A 110.7
C41 C42 H42A 110.7
C43 C42 H42B 110.7
C41 C42 H42B 110.7
H42A C42 H42B 108.8
C42 C43 C44 103.7(5)
C42 C43 H43A 111.0
C44 C43 H43A 111.0
C42 C43 H43B 111.0
C44 C43 H43B 111.0
H43A C43 H43B 109.0
O3 C44 C43 105.1(5)
O3 C44 H44A 110.7
C43 C44 H44A 110.7
O3 C44 H44B 110.7
C43 C44 H44B 110.7
H44A C44 H44B 108.8
O4 Li2 O5 103.9(6)
O4 Li2 O6 104.8(6)
O5 Li2 O6 110.5(6)
O4 Li2 Cl4 107.5(6)
O5 Li2 Cl4 119.6(6)
O6 Li2 Cl4 109.3(5)
C48 O4 C45 109.8(7)
C48 O4 Li2 118.6(7)
C45 O4 Li2 125.5(8)
O4 C45 C46 104.9(8)
O4 C45 H45A 110.8
C46 C45 H45A 110.8
O4 C45 H45B 110.8
C46 C45 H45B 110.8
H45A C45 H45B 108.8
C47 C46 C45 102.8(8)
C47 C46 H46A 111.2
C45 C46 H46A 111.2
C47 C46 H46B 111.2
C45 C46 H46B 111.2
H46A C46 H46B 109.1
C46 C47 C48 100.6(7)
C46 C47 H47A 111.6
C48 C47 H47A 111.6
C46 C47 H47B 111.6
C48 C47 H47B 111.6
H47A C47 H47B 109.4
O4 C48 C47 105.9(7)
O4 C48 H48A 110.5
C47 C48 H48A 110.5
O4 C48 H48B 110.5
C47 C48 H48B 110.5
H48A C48 H48B 108.7
C52 O5 C49 108.9(5)
C52 O5 Li2 117.4(5)
C49 O5 Li2 113.5(5)
O5 C49 C50 106.4(5)
O5 C49 H49A 110.4
C50 C49 H49A 110.4
O5 C49 H49B 110.4
C50 C49 H49B 110.4
H49A C49 H49B 108.6
C51 C50 C49 101.4(5)
C51 C50 H50A 111.5
C49 C50 H50A 111.5
C51 C50 H50B 111.5
C49 C50 H50B 111.5
H50A C50 H50B 109.3
C52 C51 C50 100.9(5)
C52 C51 H51A 111.6
C50 C51 H51A 111.6
C52 C51 H51B 111.6
C50 C51 H51B 111.6
H51A C51 H51B 109.4
O5 C52 C51 103.9(5)
O5 C52 H52A 111.0
C51 C52 H52A 111.0
O5 C52 H52B 111.0
C51 C52 H52B 111.0
H52A C52 H52B 109.0
C53 O6 C56 105.7(5)
C53 O6 Li2 123.3(5)
C56 O6 Li2 124.3(5)
O6 C53 C54 104.3(6)
O6 C53 H53A 110.9
C54 C53 H53A 110.9
O6 C53 H53B 110.9
C54 C53 H53B 110.9
H53A C53 H53B 108.9
C53 C54 C55 103.7(7)
C53 C54 H54A 111.0
C55 C54 H54A 111.0
C53 C54 H54B 111.0
C55 C54 H54B 111.0
H54A C54 H54B 109.0
C54 C55 C56 104.0(7)
C54 C55 H55A 111.0
C56 C55 H55A 111.0
C54 C55 H55B 111.0
C56 C55 H55B 111.0
H55A C55 H55B 109.0
O6 C56 C55 107.0(6)
O6 C56 H56A 110.3
C55 C56 H56A 110.3
O6 C56 H56B 110.3
C55 C56 H56B 110.3
H56A C56 H56B 108.6
O4A Li2A O6A 102.1(7)
O4A Li2A O5A 107.7(6)
O6A Li2A O5A 112.2(6)
O4A Li2A Cl4 122.3(6)
O6A Li2A Cl4 110.6(6)
O5A Li2A Cl4 102.1(6)
C48A O4A C45A 110.1(7)
C48A O4A Li2A 118.9(7)
C45A O4A Li2A 122.3(8)
O4A C45A C46A 106.2(8)
O4A C45A H45C 110.5
C46A C45A H45C 110.5
O4A C45A H45D 110.5
C46A C45A H45D 110.5
H45C C45A H45D 108.7
C45A C46A C47A 105.2(7)
C45A C46A H46C 110.7
C47A C46A H46C 110.7
C45A C46A H46D 110.7
C47A C46A H46D 110.7
H46C C46A H46D 108.8
C46A C47A C48A 102.1(6)
C46A C47A H47C 111.3
C48A C47A H47C 111.3
C46A C47A H47D 111.3
C48A C47A H47D 111.3
H47C C47A H47D 109.2
O4A C48A C47A 103.8(7)
O4A C48A H48C 111.0
C47A C48A H48C 111.0
O4A C48A H48D 111.0
C47A C48A H48D 111.0
H48C C48A H48D 109.0
C49A O5A C52A 110.3(5)
C49A O5A Li2A 125.9(5)
C52A O5A Li2A 120.6(5)
O5A C49A C50A 105.7(5)
O5A C49A H49C 110.6
C50A C49A H49C 110.6
O5A C49A H49D 110.6
C50A C49A H49D 110.6
H49C C49A H49D 108.7
C49A C50A C51A 102.2(5)
C49A C50A H50C 111.3
C51A C50A H50C 111.3
C49A C50A H50D 111.3
C51A C50A H50D 111.3
H50C C50A H50D 109.2
C52A C51A C50A 101.3(6)
C52A C51A H51C 111.5
C50A C51A H51C 111.5
C52A C51A H51D 111.5
C50A C51A H51D 111.5
H51C C51A H51D 109.3
O5A C52A C51A 105.4(5)
O5A C52A H52C 110.7
C51A C52A H52C 110.7
O5A C52A H52D 110.7
C51A C52A H52D 110.7
H52C C52A H52D 108.8
C53A O6A C56A 103.7(6)
C53A O6A Li2A 119.3(6)
C56A O6A Li2A 127.5(6)
O6A C53A C54A 105.0(6)
O6A C53A H53C 110.7
C54A C53A H53C 110.7
O6A C53A H53D 110.7
C54A C53A H53D 110.7
H53C C53A H53D 108.8
C53A C54A C55A 107.2(7)
C53A C54A H54C 110.3
C55A C54A H54C 110.3
C53A C54A H54D 110.3
C55A C54A H54D 110.3
H54C C54A H54D 108.5
C54A C55A C56A 100.4(6)
C54A C55A H55C 111.7
C56A C55A H55C 111.7
C54A C55A H55D 111.7
C56A C55A H55D 111.7
H55C C55A H55D 109.5
O6A C56A C55A 107.2(6)
O6A C56A H56C 110.3
C55A C56A H56C 110.3
O6A C56A H56D 110.3
C55A C56A H56D 110.3
H56C C56A H56D 108.5

loop_
_geom_bond_atom_site_label_1
_geom_bond_atom_site_label_2
_geom_bond_distance
U1 N2 2.411(3)
U1 N3 2.451(3)
U1 N1 2.500(3)
U1 C1 2.634(3)
U1 Cl2 2.6382(8)
U1 Cl1 2.6569(10)
U1 Cl3 2.6635(9)
Cl4 Li2A 2.169(12)
Cl4 Li1 2.335(7)
Cl4 Li2 2.376(12)
C1 C32 1.512(4)
C1 P1 1.743(3)
C1 P2 1.751(3)
N1 P1 1.598(3)
N1 Si1 1.749(3)
N2 P2 1.611(3)
N2 Si2 1.747(3)
P1 C8 1.808(3)
P1 C2 1.810(3)
P2 C23 1.803(3)
P2 C17 1.818(3)
Si1 C16 1.846(6)
Si1 C15 1.855(6)
Si1 C14 1.868(4)
Si2 C31 1.865(4)
Si2 C30 1.865(4)
Si2 C29 1.872(4)
C2 C7 1.392(5)
C2 C3 1.393(4)
C3 C4 1.381(5)
C3 H3A 0.9500
C4 C5 1.380(6)
C4 H4A 0.9500
C5 C6 1.376(5)
C5 H5A 0.9500
C6 C7 1.388(5)
C6 H6A 0.9500
C7 H7A 0.9500
C8 C13 1.384(5)
C8 C9 1.391(5)
C9 C10 1.387(4)
C9 H9A 0.9500
C10 C11 1.389(6)
C10 H10A 0.9500
C11 C12 1.372(6)
C11 H11A 0.9500
C12 C13 1.392(5)
C12 H12A 0.9500
C13 H13A 0.9500
C14 H14A 0.9800
C14 H14B 0.9800
C14 H14C 0.9800
C15 H15A 0.9800
C15 H15B 0.9800
C15 H15C 0.9800
C16 H16A 0.9800
C16 H16B 0.9800
C16 H16C 0.9800
C17 C22 1.389(4)
C17 C18 1.397(4)
C18 C19 1.384(4)
C18 H18A 0.9500
C19 C20 1.370(5)
C19 H19A 0.9500
C20 C21 1.386(5)
C20 H20A 0.9500
C21 C22 1.385(4)
C21 H21A 0.9500
C22 H22A 0.9500
C23 C28 1.389(4)
C23 C24 1.392(4)
C24 C25 1.393(5)
C24 H24A 0.9500
C25 C26 1.387(5)
C25 H25A 0.9500
C26 C27 1.375(5)
C26 H26A 0.9500
C27 C28 1.396(5)
C27 H27A 0.9500
C28 H28A 0.9500
C29 H29A 0.9800
C29 H29B 0.9800
C29 H29C 0.9800
C30 H30A 0.9800
C30 H30B 0.9800
C30 H30C 0.9800
C31 H31A 0.9800
C31 H31B 0.9800
C31 H31C 0.9800
C32 O1 1.242(4)
C32 N3 1.334(4)
N3 C33 1.501(4)
O1 Li1 1.852(7)
C33 C35 1.514(5)
C33 C34 1.531(5)
C33 C36 1.535(5)
C34 H34A 0.9800
C34 H34B 0.9800
C34 H34C 0.9800
C35 H35A 0.9800
C35 H35B 0.9800
C35 H35C 0.9800
C36 H36A 0.9800
C36 H36B 0.9800
C36 H36C 0.9800
Li1 O2 1.968(7)
Li1 O3 2.014(7)
O2 C40 1.410(6)
O2 C37 1.436(6)
C37 C38 1.491(7)
C37 H37A 0.9900
C37 H37B 0.9900
C38 C39 1.496(9)
C38 H38A 0.9900
C38 H38B 0.9900
C39 C40 1.481(7)
C39 H39A 0.9900
C39 H39B 0.9900
C40 H40A 0.9900
C40 H40B 0.9900
O3 C44 1.424(6)
O3 C41 1.435(6)
C41 C42 1.527(6)
C41 H41A 0.9900
C41 H41B 0.9900
C42 C43 1.497(10)
C42 H42A 0.9900
C42 H42B 0.9900
C43 C44 1.500(9)
C43 H43A 0.9900
C43 H43B 0.9900
C44 H44A 0.9900
C44 H44B 0.9900
Li2 O4 1.893(13)
Li2 O5 1.939(13)
Li2 O6 1.971(13)
O4 C48 1.428(7)
O4 C45 1.453(8)
C45 C46 1.531(9)
C45 H45A 0.9900
C45 H45B 0.9900
C46 C47 1.513(8)
C46 H46A 0.9900
C46 H46B 0.9900
C47 C48 1.535(8)
C47 H47A 0.9900
C47 H47B 0.9900
C48 H48A 0.9900
C48 H48B 0.9900
O5 C52 1.441(6)
O5 C49 1.461(6)
C49 C50 1.541(7)
C49 H49A 0.9900
C49 H49B 0.9900
C50 C51 1.538(7)
C50 H50A 0.9900
C50 H50B 0.9900
C51 C52 1.533(7)
C51 H51A 0.9900
C51 H51B 0.9900
C52 H52A 0.9900
C52 H52B 0.9900
O6 C53 1.436(6)
O6 C56 1.447(6)
C53 C54 1.529(8)
C53 H53A 0.9900
C53 H53B 0.9900
C54 C55 1.534(8)
C54 H54A 0.9900
C54 H54B 0.9900
C55 C56 1.534(8)
C55 H55A 0.9900
C55 H55B 0.9900
C56 H56A 0.9900
C56 H56B 0.9900
Li2A O4A 1.887(14)
Li2A O6A 1.913(13)
Li2A O5A 1.928(13)
O4A C48A 1.427(8)
O4A C45A 1.441(8)
C45A C46A 1.522(9)
C45A H45C 0.9900
C45A H45D 0.9900
C46A C47A 1.532(8)
C46A H46C 0.9900
C46A H46D 0.9900
C47A C48A 1.539(8)
C47A H47C 0.9900
C47A H47D 0.9900
C48A H48C 0.9900
C48A H48D 0.9900
O5A C49A 1.440(6)
O5A C52A 1.441(7)
C49A C50A 1.525(8)
C49A H49C 0.9900
C49A H49D 0.9900
C50A C51A 1.536(7)
C50A H50C 0.9900
C50A H50D 0.9900
C51A C52A 1.520(8)
C51A H51C 0.9900
C51A H51D 0.9900
C52A H52C 0.9900
C52A H52D 0.9900
O6A C53A 1.434(7)
O6A C56A 1.440(7)
C53A C54A 1.518(8)
C53A H53C 0.9900
C53A H53D 0.9900
C54A C55A 1.528(8)
C54A H54C 0.9900
C54A H54D 0.9900
C55A C56A 1.553(8)
C55A H55C 0.9900
C55A H55D 0.9900
C56A H56C 0.9900
C56A H56D 0.9900
